data_7160649
loop_
_publ_author_name
'Gou, Yan'
'Hou, Shanling'
'Fu, Qingyi'
'Fan, Zhi'
'Li, Yuming'

_publ_section_title
;
 Diastereoselective synthesis of
 spiro[cyclopropane-1,3'-indolin]-2'-imines <i>via</i> a sequential [1 +
 2] annulation reaction of indolin-2-imines with &#x3b1;-aryl
 vinylsulfonium salts.
;
_journal_issue 32
_journal_name_full 'Organic &amp; biomolecular chemistry'
_journal_page_first 7415
_journal_page_last 7419
_journal_paper_doi 10.1039/d5ob01012h
_journal_volume 23
_journal_year 2025
_chemical_formula_moiety 'C24 H21 Cl N2 O2 S'
_chemical_formula_sum 'C24 H22 Cl N2 O2 S'
_chemical_formula_weight 437.94
_chemical_name_systematic organic
_space_group_crystal_system triclinic
_space_group_IT_number 2
_space_group_name_Hall '-P 1'
_space_group_name_H-M_alt 'P -1'
_atom_sites_solution_hydrogens geom
_audit_creation_date 2025-06-06
_audit_creation_method
;
Olex2 1.2
(compiled 2018.04.26 svn.r3504 for OlexSys, GUI svn.r5492)
;
_audit_update_record
;
2025-06-06 deposited with the CCDC.	2025-07-25 downloaded from the CCDC.
;
_cell_angle_alpha 81.94(2)
_cell_angle_beta 79.89(2)
_cell_angle_gamma 88.02(2)
_cell_formula_units_Z 2
_cell_length_a 7.158(5)
_cell_length_b 8.464(7)
_cell_length_c 19.143(15)
_cell_measurement_reflns_used 2125
_cell_measurement_temperature 120
_cell_measurement_theta_max 26.978
_cell_measurement_theta_min 2.182
_cell_volume 1130.4(15)
_computing_cell_refinement 'SAINT V8.41 (?, 2016)'
_computing_data_reduction 'SAINT V8.41 (?, 2016)'
_computing_molecular_graphics 'Olex2 (Dolomanov et al., 2009)'
_computing_publication_material 'Olex2 (Dolomanov et al., 2009)'
_computing_structure_refinement 'XL (Sheldrick, 2008)'
_computing_structure_solution 'olex2.solve (Bourhis et al., 2015)'
_diffrn_ambient_temperature 120.0
_diffrn_detector_area_resol_mean 7.9
_diffrn_detector_type 'CCD area detector'
_diffrn_measured_fraction_theta_full 0.986
_diffrn_measured_fraction_theta_max 0.966
_diffrn_measurement_device 'three-circle diffractometer'
_diffrn_measurement_device_type 'Bruker SMART APEX2 area detector'
_diffrn_measurement_method '\w and \f scans'
_diffrn_radiation_type MoK\a
_diffrn_radiation_wavelength 0.71073
_diffrn_reflns_av_R_equivalents 0.0584
_diffrn_reflns_av_unetI/netI 0.1061
_diffrn_reflns_Laue_measured_fraction_full 0.986
_diffrn_reflns_Laue_measured_fraction_max 0.966
_diffrn_reflns_limit_h_max 9
_diffrn_reflns_limit_h_min -9
_diffrn_reflns_limit_k_max 10
_diffrn_reflns_limit_k_min -8
_diffrn_reflns_limit_l_max 24
_diffrn_reflns_limit_l_min -24
_diffrn_reflns_number 8696
_diffrn_reflns_point_group_measured_fraction_full 0.986
_diffrn_reflns_point_group_measured_fraction_max 0.966
_diffrn_reflns_theta_full 25.242
_diffrn_reflns_theta_max 27.540
_diffrn_reflns_theta_min 2.182
_exptl_absorpt_coefficient_mu 0.284
_exptl_absorpt_correction_T_max 0.7455
_exptl_absorpt_correction_T_min 0.5090
_exptl_absorpt_correction_type multi-scan
_exptl_absorpt_process_details
'SADABS-2016/2 (Bruker,2016/2) was used for absorption correction. wR2(int) was 0.1208 before and 0.0605 after correction. The Ratio of minimum to maximum transmission is 0.6828. The \l/2 correction factor is Not present.'
_exptl_crystal_colour 'metallic light white'
_exptl_crystal_colour_lustre metallic
_exptl_crystal_colour_modifier light
_exptl_crystal_colour_primary white
_exptl_crystal_density_diffrn 1.287
_exptl_crystal_description block
_exptl_crystal_F_000 458
_exptl_crystal_preparation organic
_exptl_crystal_recrystallization_method organic
_exptl_crystal_size_max 0.1
_exptl_crystal_size_mid 0.1
_exptl_crystal_size_min 0.1
_refine_diff_density_max 0.312
_refine_diff_density_min -0.549
_refine_diff_density_rms 0.075
_refine_ls_extinction_method none
_refine_ls_goodness_of_fit_ref 1.031
_refine_ls_hydrogen_treatment constr
_refine_ls_matrix_type full
_refine_ls_number_parameters 273
_refine_ls_number_reflns 5032
_refine_ls_number_restraints 0
_refine_ls_restrained_S_all 1.031
_refine_ls_R_factor_all 0.1555
_refine_ls_R_factor_gt 0.0868
_refine_ls_shift/su_max 0.001
_refine_ls_shift/su_mean 0.000
_refine_ls_structure_factor_coef Fsqd
_refine_ls_weighting_details 'w=1/[\s^2^(Fo^2^)+(0.0679P)^2^+1.9980P] where P=(Fo^2^+2Fc^2^)/3'
_refine_ls_weighting_scheme calc
_refine_ls_wR_factor_gt 0.1857
_refine_ls_wR_factor_ref 0.2269
_reflns_Friedel_coverage 0.000
_reflns_number_gt 2763
_reflns_number_total 5032
_reflns_threshold_expression 'I > 2\s(I)'
_cod_data_source_file d5ob01012h2.cif
_cod_data_source_block nts-y2cl
_cod_depositor_comments 'Adding full bibliography for 7160649.cif.'
_cod_database_code 7160649
_shelx_shelxl_version_number 2014/7
_shelx_space_group_comment
;
The symmetry employed for this shelxl refinement is uniquely defined
by the following loop, which should always be used as a source of
symmetry information in preference to the above space-group names.
They are only intended as comments.
;
_shelx_estimated_absorpt_t_max 0.972
_shelx_estimated_absorpt_t_min 0.972
_olex2_refinement_description
;
1. Fixed Uiso
 At 1.2 times of:
  All C(H) groups, All C(H,H) groups
 At 1.5 times of:
  All C(H,H,H) groups
2.a Ternary CH refined with riding coordinates:
 C17(H17)
2.b Secondary CH2 refined with riding coordinates:
 C16(H16A,H16B)
2.c Aromatic/amide H refined with riding coordinates:
 C12(H12), C15(H15), C23(H23), C20(H20), C14(H14), C6(H6), C13(H13), C4(H4),
 C21(H21), C22(H22), C7(H7), C3(H3)
2.d Idealised Me refined as rotating group:
 C24(H24A,H24B,H24C), C1(H1A,H1B,H1C)
;
_platon_squeeze_void_probe_radius 1.20
_olex2_submission_special_instructions 'No special instructions were received'

loop_
_space_group_symop_operation_xyz
'x, y, z'
'-x, -y, -z'

loop_
_atom_site_label
_atom_site_type_symbol
_atom_site_fract_x
_atom_site_fract_y
_atom_site_fract_z
_atom_site_U_iso_or_equiv
_atom_site_adp_type
_atom_site_occupancy
_atom_site_site_symmetry_order
_atom_site_calc_flag
_atom_site_refinement_flags_posn
_atom_site_refinement_flags_adp
_atom_site_refinement_flags_occupancy
_atom_site_disorder_assembly
_atom_site_disorder_group
S1 S 0.47683(17) 0.50262(15) 0.22657(7) 0.0427(3) Uani 1 1 d . . . . .
Cl1 Cl 0.2871(2) 0.16424(19) 0.45920(9) 0.0699(5) Uani 1 1 d . . . . .
O2 O 0.5129(5) 0.5198(5) 0.2967(2) 0.0592(10) Uani 1 1 d . . . . .
O1 O 0.3706(5) 0.6297(4) 0.1936(2) 0.0642(11) Uani 1 1 d . . . . .
N2 N 0.2106(5) 0.1146(4) 0.2372(2) 0.0402(9) Uani 1 1 d . . . . .
N1 N 0.3986(5) 0.3318(5) 0.2228(2) 0.0419(10) Uani 1 1 d . . . . .
C8 C 0.2392(6) 0.2626(5) 0.2524(2) 0.0378(10) Uani 1 1 d . . . . .
C9 C 0.0664(6) 0.3091(5) 0.3010(2) 0.0343(10) Uani 1 1 d . . . . .
C10 C -0.0658(6) 0.1721(5) 0.3083(2) 0.0369(10) Uani 1 1 d . . . . .
C17 C 0.0870(6) 0.4009(5) 0.3638(2) 0.0381(11) Uani 1 1 d . . . . .
H17 H 0.2186 0.4380 0.3629 0.046 Uiso 1 1 calc R . . . .
C11 C 0.0292(6) 0.0586(5) 0.2692(3) 0.0391(11) Uani 1 1 d . . . . .
C16 C -0.0036(7) 0.4786(5) 0.3038(3) 0.0408(11) Uani 1 1 d . . . . .
H16A H 0.0681 0.5636 0.2698 0.049 Uiso 1 1 calc R . . . .
H16B H -0.1425 0.4968 0.3135 0.049 Uiso 1 1 calc R . . . .
C18 C -0.0202(6) 0.3489(5) 0.4365(2) 0.0376(10) Uani 1 1 d . . . . .
C12 C -0.0543(8) -0.0823(6) 0.2622(3) 0.0495(13) Uani 1 1 d . . . . .
H12 H 0.0117 -0.1584 0.2347 0.059 Uiso 1 1 calc R . . . .
C5 C 0.7006(7) 0.4944(6) 0.1704(3) 0.0424(11) Uani 1 1 d . . . . .
C15 C -0.2484(7) 0.1474(6) 0.3418(3) 0.0437(12) Uani 1 1 d . . . . .
H15 H -0.3151 0.2252 0.3681 0.052 Uiso 1 1 calc R . . . .
C19 C 0.0602(7) 0.2402(6) 0.4849(3) 0.0436(12) Uani 1 1 d . . . . .
C23 C -0.1991(7) 0.4099(7) 0.4609(3) 0.0523(13) Uani 1 1 d . . . . .
H23 H -0.2589 0.4846 0.4299 0.063 Uiso 1 1 calc R . . . .
C20 C -0.0313(8) 0.1924(7) 0.5538(3) 0.0547(14) Uani 1 1 d . . . . .
H20 H 0.0271 0.1171 0.5851 0.066 Uiso 1 1 calc R . . . .
C14 C -0.3352(7) 0.0063(6) 0.3366(3) 0.0540(14) Uani 1 1 d . . . . .
H14 H -0.4621 -0.0130 0.3604 0.065 Uiso 1 1 calc R . . . .
C6 C 0.7892(7) 0.3527(7) 0.1567(3) 0.0539(14) Uani 1 1 d . . . . .
H6 H 0.7272 0.2545 0.1754 0.065 Uiso 1 1 calc R . . . .
C13 C -0.2402(8) -0.1060(6) 0.2977(3) 0.0549(14) Uani 1 1 d . . . . .
H13 H -0.3029 -0.2016 0.2951 0.066 Uiso 1 1 calc R . . . .
C4 C 0.7928(8) 0.6368(7) 0.1439(3) 0.0561(14) Uani 1 1 d . . . . .
H4 H 0.7328 0.7353 0.1533 0.067 Uiso 1 1 calc R . . . .
C24 C 0.3476(8) 0.0274(6) 0.1917(3) 0.0610(16) Uani 1 1 d . . . . .
H24A H 0.3071 0.0284 0.1454 0.091 Uiso 1 1 calc GR . . . .
H24B H 0.3564 -0.0831 0.2146 0.091 Uiso 1 1 calc GR . . . .
H24C H 0.4720 0.0778 0.1845 0.091 Uiso 1 1 calc GR . . . .
C21 C -0.2061(8) 0.2539(7) 0.5766(3) 0.0575(15) Uani 1 1 d . . . . .
H21 H -0.2698 0.2224 0.6242 0.069 Uiso 1 1 calc R . . . .
C22 C -0.2903(7) 0.3619(7) 0.5305(3) 0.0593(15) Uani 1 1 d . . . . .
H22 H -0.4125 0.4041 0.5466 0.071 Uiso 1 1 calc R . . . .
C2 C 1.0634(8) 0.4964(9) 0.0893(3) 0.0615(16) Uani 1 1 d . . . . .
C7 C 0.9692(8) 0.3529(8) 0.1157(3) 0.0626(16) Uani 1 1 d . . . . .
H7 H 1.0289 0.2548 0.1056 0.075 Uiso 1 1 calc R . . . .
C3 C 0.9711(8) 0.6346(8) 0.1043(3) 0.0685(17) Uani 1 1 d . . . . .
H3 H 1.0331 0.7331 0.0864 0.082 Uiso 1 1 calc R . . . .
C1 C 1.2606(9) 0.4947(10) 0.0444(4) 0.090(2) Uani 1 1 d . . . . .
H1A H 1.3558 0.5018 0.0749 0.135 Uiso 1 1 calc GR . . . .
H1B H 1.2734 0.5859 0.0063 0.135 Uiso 1 1 calc GR . . . .
H1C H 1.2799 0.3953 0.0232 0.135 Uiso 1 1 calc GR . . . .

loop_
_atom_site_aniso_label
_atom_site_aniso_U_11
_atom_site_aniso_U_22
_atom_site_aniso_U_33
_atom_site_aniso_U_23
_atom_site_aniso_U_13
_atom_site_aniso_U_12
S1 0.0321(6) 0.0441(7) 0.0509(8) -0.0106(6) -0.0007(5) -0.0037(5)
Cl1 0.0491(8) 0.0780(11) 0.0756(11) -0.0038(8) -0.0005(7) 0.0197(7)
O2 0.047(2) 0.081(3) 0.053(2) -0.032(2) 0.0028(18) -0.0155(19)
O1 0.044(2) 0.044(2) 0.101(3) -0.001(2) -0.011(2) 0.0039(17)
N2 0.035(2) 0.036(2) 0.048(2) -0.0104(18) 0.0004(18) -0.0003(16)
N1 0.031(2) 0.040(2) 0.053(3) -0.0125(19) 0.0020(18) -0.0031(17)
C8 0.039(3) 0.037(3) 0.037(3) -0.004(2) -0.007(2) -0.002(2)
C9 0.029(2) 0.034(2) 0.041(3) -0.0092(19) -0.0065(19) 0.0004(18)
C10 0.038(2) 0.034(2) 0.040(3) -0.007(2) -0.011(2) -0.003(2)
C17 0.028(2) 0.043(3) 0.043(3) -0.012(2) -0.002(2) 0.0004(19)
C11 0.038(2) 0.037(3) 0.040(3) -0.001(2) -0.003(2) 0.002(2)
C16 0.037(3) 0.032(2) 0.053(3) -0.006(2) -0.009(2) 0.0010(19)
C18 0.035(2) 0.043(3) 0.038(3) -0.015(2) -0.005(2) 0.000(2)
C12 0.054(3) 0.037(3) 0.058(3) -0.010(2) -0.008(3) -0.004(2)
C5 0.038(3) 0.048(3) 0.041(3) -0.005(2) -0.004(2) -0.006(2)
C15 0.037(3) 0.046(3) 0.051(3) -0.016(2) -0.007(2) -0.006(2)
C19 0.033(2) 0.049(3) 0.049(3) -0.014(2) -0.002(2) -0.003(2)
C23 0.040(3) 0.065(4) 0.053(3) -0.021(3) 0.000(2) 0.005(2)
C20 0.052(3) 0.056(3) 0.053(3) -0.005(3) -0.002(3) -0.002(3)
C14 0.037(3) 0.054(3) 0.071(4) -0.010(3) -0.003(3) -0.013(2)
C6 0.040(3) 0.060(3) 0.056(4) -0.001(3) 0.000(3) 0.000(2)
C13 0.056(3) 0.043(3) 0.067(4) -0.010(3) -0.010(3) -0.014(3)
C4 0.050(3) 0.063(4) 0.052(3) -0.011(3) 0.004(3) -0.017(3)
C24 0.053(3) 0.049(3) 0.078(4) -0.027(3) 0.010(3) 0.000(3)
C21 0.058(3) 0.064(4) 0.047(3) -0.012(3) 0.006(3) -0.019(3)
C22 0.036(3) 0.081(4) 0.060(4) -0.023(3) 0.006(3) -0.007(3)
C2 0.035(3) 0.108(5) 0.040(3) -0.013(3) 0.000(2) -0.004(3)
C7 0.041(3) 0.092(5) 0.050(3) -0.006(3) 0.001(3) 0.009(3)
C3 0.054(4) 0.085(5) 0.061(4) -0.006(3) 0.006(3) -0.019(3)
C1 0.051(4) 0.151(7) 0.061(4) -0.010(4) 0.007(3) -0.011(4)

loop_
_atom_type_symbol
_atom_type_description
_atom_type_scat_dispersion_real
_atom_type_scat_dispersion_imag
_atom_type_scat_source
C C 0.0033 0.0016 'International Tables Vol C Tables 4.2.6.8 and 6.1.1.4'
H H 0.0000 0.0000 'International Tables Vol C Tables 4.2.6.8 and 6.1.1.4'
Cl Cl 0.1484 0.1585 'International Tables Vol C Tables 4.2.6.8 and 6.1.1.4'
N N 0.0061 0.0033 'International Tables Vol C Tables 4.2.6.8 and 6.1.1.4'
O O 0.0106 0.0060 'International Tables Vol C Tables 4.2.6.8 and 6.1.1.4'
S S 0.1246 0.1234 'International Tables Vol C Tables 4.2.6.8 and 6.1.1.4'

loop_
_geom_angle_atom_site_label_1
_geom_angle_atom_site_label_2
_geom_angle_atom_site_label_3
_geom_angle
_geom_angle_site_symmetry_1
_geom_angle_site_symmetry_3
_geom_angle_publ_flag
O2 S1 N1 112.6(2) . . ?
O2 S1 C5 106.9(2) . . ?
O1 S1 O2 115.9(3) . . ?
O1 S1 N1 112.7(2) . . ?
O1 S1 C5 107.0(2) . . ?
N1 S1 C5 100.1(2) . . ?
C8 N2 C11 111.5(4) . . ?
C8 N2 C24 124.3(4) . . ?
C11 N2 C24 124.2(4) . . ?
C8 N1 S1 131.4(4) . . ?
N2 C8 C9 107.6(4) . . ?
N1 C8 N2 117.6(4) . . ?
N1 C8 C9 134.8(4) . . ?
C8 C9 C10 104.3(4) . . ?
C8 C9 C17 119.6(4) . . ?
C8 C9 C16 124.2(4) . . ?
C10 C9 C17 123.5(4) . . ?
C10 C9 C16 122.4(4) . . ?
C16 C9 C17 57.9(3) . . ?
C11 C10 C9 107.2(4) . . ?
C15 C10 C9 132.6(4) . . ?
C15 C10 C11 120.1(4) . . ?
C16 C17 C9 59.7(3) . . ?
C16 C17 C18 123.2(4) . . ?
C18 C17 C9 120.0(4) . . ?
C10 C11 N2 109.3(4) . . ?
C12 C11 N2 128.0(4) . . ?
C12 C11 C10 122.6(4) . . ?
C17 C16 C9 62.4(3) . . ?
C19 C18 C17 120.4(4) . . ?
C23 C18 C17 122.5(4) . . ?
C23 C18 C19 117.0(5) . . ?
C11 C12 C13 116.3(5) . . ?
C6 C5 S1 122.4(4) . . ?
C6 C5 C4 119.7(5) . . ?
C4 C5 S1 117.7(4) . . ?
C10 C15 C14 118.6(5) . . ?
C18 C19 Cl1 119.7(4) . . ?
C20 C19 Cl1 117.8(4) . . ?
C20 C19 C18 122.5(5) . . ?
C22 C23 C18 120.2(5) . . ?
C21 C20 C19 119.5(5) . . ?
C13 C14 C15 121.0(5) . . ?
C5 C6 C7 120.0(5) . . ?
C14 C13 C12 121.3(5) . . ?
C3 C4 C5 119.4(6) . . ?
C20 C21 C22 119.8(5) . . ?
C21 C22 C23 121.0(5) . . ?
C7 C2 C1 119.9(6) . . ?
C3 C2 C7 117.7(5) . . ?
C3 C2 C1 122.4(6) . . ?
C6 C7 C2 120.5(6) . . ?
C2 C3 C4 122.6(6) . . ?

loop_
_geom_bond_atom_site_label_1
_geom_bond_atom_site_label_2
_geom_bond_distance
_geom_bond_site_symmetry_2
_geom_bond_publ_flag
S1 O2 1.438(4) . ?
S1 O1 1.433(4) . ?
S1 N1 1.584(4) . ?
S1 C5 1.771(5) . ?
Cl1 C19 1.741(5) . ?
N2 C8 1.355(6) . ?
N2 C11 1.402(6) . ?
N2 C24 1.448(6) . ?
N1 C8 1.301(6) . ?
C8 C9 1.488(6) . ?
C9 C10 1.498(6) . ?
C9 C17 1.549(6) . ?
C9 C16 1.509(6) . ?
C10 C11 1.386(6) . ?
C10 C15 1.361(6) . ?
C17 C16 1.481(6) . ?
C17 C18 1.482(6) . ?
C11 C12 1.386(7) . ?
C18 C19 1.396(7) . ?
C18 C23 1.391(6) . ?
C12 C13 1.391(7) . ?
C5 C6 1.373(7) . ?
C5 C4 1.383(7) . ?
C15 C14 1.388(7) . ?
C19 C20 1.378(7) . ?
C23 C22 1.388(7) . ?
C20 C21 1.362(8) . ?
C14 C13 1.377(8) . ?
C6 C7 1.386(7) . ?
C4 C3 1.366(8) . ?
C21 C22 1.379(8) . ?
C2 C7 1.396(8) . ?
C2 C3 1.364(9) . ?
C2 C1 1.519(8) . ?

loop_
_platon_squeeze_void_nr
_platon_squeeze_void_average_x
_platon_squeeze_void_average_y
_platon_squeeze_void_average_z
_platon_squeeze_void_volume
_platon_squeeze_void_count_electrons
_platon_squeeze_void_content
1 -0.036 0.000 0.000 139 45 ' '
